data_7016967
loop_
_publ_author_name
'Sun, Ya-Guang'
'Jiang, Bing'
'Cui, Tian-Fang'
'Xiong, Gang'
'Smet, Philippe F.'
'Ding, Fu'
'Gao, En-Jun'
'Lv, Tian-Yi'
'Van den Eeckhout, Koen'
'Poelman, Dirk'
'Verpoort, Francis'

_publ_section_title
;
 Solvothermal synthesis, crystal structure, and properties of
 lanthanide-organic frameworks based on thiophene-2,5-dicarboxylic acid.
;
_journal_issue 43
_journal_name_full 'Dalton transactions (Cambridge, England : 2003)'
_journal_page_first 11581
_journal_page_last 11590
_journal_paper_doi 10.1039/c1dt10156k
_journal_volume 40
_journal_year 2011
_chemical_formula_sum 'C6 H4 Gd N O8 S'
_chemical_formula_weight 407.41
_chemical_name_systematic
;
?
;
_space_group_IT_number 14
_symmetry_cell_setting monoclinic
_symmetry_space_group_name_Hall '-P 2ybc'
_symmetry_space_group_name_H-M 'P 1 21/c 1'
_atom_sites_solution_hydrogens geom
_atom_sites_solution_primary direct
_atom_sites_solution_secondary difmap
_audit_creation_method SHELXL-97
_cell_angle_alpha 90.00
_cell_angle_beta 103.036(7)
_cell_angle_gamma 90.00
_cell_formula_units_Z 4
_cell_length_a 9.918(5)
_cell_length_b 14.312(7)
_cell_length_c 7.712(3)
_cell_measurement_reflns_used 1847
_cell_measurement_temperature 293(2)
_cell_measurement_theta_max 50.02
_cell_measurement_theta_min 2.54
_cell_volume 1066.5(9)
_computing_cell_refinement 'Bruker XSCANS'
_computing_data_collection 'Bruker XSCANS'
_computing_data_reduction 'Bruker SHELXTL'
_computing_molecular_graphics 'Bruker SHELXTL'
_computing_publication_material 'Bruker SHELXTL'
_computing_structure_refinement 'SHELXL-97 (Sheldrick, 1997)'
_computing_structure_solution 'SHELXS-97 (Sheldrick, 1990)'
_diffrn_ambient_temperature 293(2)
_diffrn_detector_area_resol_mean 0
_diffrn_measured_fraction_theta_full 0.982
_diffrn_measured_fraction_theta_max 0.982
_diffrn_measurement_device_type 'Bruker P4'
_diffrn_measurement_method '\w scans'
_diffrn_radiation_monochromator graphite
_diffrn_radiation_source 'fine-focus sealed tube'
_diffrn_radiation_type MoK\a
_diffrn_radiation_wavelength 0.71073
_diffrn_reflns_av_R_equivalents 0.0258
_diffrn_reflns_av_sigmaI/netI 0.0163
_diffrn_reflns_limit_h_max 11
_diffrn_reflns_limit_h_min -11
_diffrn_reflns_limit_k_max 17
_diffrn_reflns_limit_k_min -14
_diffrn_reflns_limit_l_max 8
_diffrn_reflns_limit_l_min -9
_diffrn_reflns_number 6751
_diffrn_reflns_theta_full 25.01
_diffrn_reflns_theta_max 25.01
_diffrn_reflns_theta_min 2.54
_diffrn_standards_decay_% 0
_diffrn_standards_interval_count 0
_diffrn_standards_interval_time 0
_diffrn_standards_number 0
_exptl_absorpt_coefficient_mu 6.445
_exptl_absorpt_correction_T_max 0.7826
_exptl_absorpt_correction_T_min 0.6984
_exptl_absorpt_correction_type multi-scan
_exptl_absorpt_process_details SADABS
_exptl_crystal_colour 0
_exptl_crystal_density_diffrn 2.537
_exptl_crystal_density_method 'not measured'
_exptl_crystal_description 0
_exptl_crystal_F_000 764
_exptl_crystal_size_max 0.06
_exptl_crystal_size_mid 0.04
_exptl_crystal_size_min 0.04
_refine_diff_density_max 0.761
_refine_diff_density_min -0.986
_refine_diff_density_rms 0.168
_refine_ls_extinction_coef 0.0050(4)
_refine_ls_extinction_expression Fc^*^=kFc[1+0.001xFc^2^\l^3^/sin(2\q)]^-1/4^
_refine_ls_extinction_method SHELXL
_refine_ls_goodness_of_fit_ref 1.156
_refine_ls_hydrogen_treatment none
_refine_ls_matrix_type full
_refine_ls_number_parameters 155
_refine_ls_number_reflns 1847
_refine_ls_number_restraints 0
_refine_ls_restrained_S_all 1.156
_refine_ls_R_factor_all 0.0254
_refine_ls_R_factor_gt 0.0251
_refine_ls_shift/su_max 0.001
_refine_ls_shift/su_mean 0.000
_refine_ls_structure_factor_coef Fsqd
_refine_ls_weighting_details 'calc w=1/[\s^2^(Fo^2^)+(0.0408P)^2^+4.7414P] where P=(Fo^2^+2Fc^2^)/3'
_refine_ls_weighting_scheme calc
_refine_ls_wR_factor_gt 0.0704
_refine_ls_wR_factor_ref 0.0707
_reflns_number_gt 1829
_reflns_number_total 1847
_reflns_threshold_expression >2sigma(I)
_cod_data_source_file c1dt10156k.txt
_cod_data_source_block 5
_cod_depositor_comments
;
The following automatic conversions were performed:

'_symmetry_cell_setting' value 'Monoclinic' changed to 'monoclinic'
according to /home/saulius/struct/CIF-dictionaries/cif_core.dic
dictionary named 'cif_core.dic' version 2.4.1 from 2010-06-29.

Automatic conversion script
Id: cif_fix_values 1715 2011-07-08 13:25:40Z adriana 
;
_cod_original_sg_symbol_H-M P2(1)/C
_cod_database_code 7016967

loop_
_symmetry_equiv_pos_as_xyz
'x, y, z'
'-x, y+1/2, -z+1/2'
'-x, -y, -z'
'x, -y-1/2, z-1/2'

loop_
_atom_site_label
_atom_site_type_symbol
_atom_site_fract_x
_atom_site_fract_y
_atom_site_fract_z
_atom_site_U_iso_or_equiv
_atom_site_adp_type
_atom_site_occupancy
_atom_site_symmetry_multiplicity
_atom_site_calc_flag
_atom_site_refinement_flags
C1 C 0.6953(5) 0.2407(3) 0.5586(6) 0.0075(9) Uani 1 1 d .
C2 C 0.5564(5) 0.2301(3) 0.4399(6) 0.0094(9) Uani 1 1 d .
C3 C 0.4710(5) 0.2981(3) 0.3503(6) 0.0115(9) Uani 1 1 d .
H3 H 0.4941 0.3611 0.3530 0.014 Uiso 1 1 calc R
C4 C 0.3453(5) 0.2621(3) 0.2546(6) 0.0131(10) Uani 1 1 d .
H4 H 0.2752 0.2989 0.1877 0.016 Uiso 1 1 calc R
C5 C 0.3358(5) 0.1675(3) 0.2691(6) 0.0091(9) Uani 1 1 d .
C6 C 0.2210(5) 0.1059(3) 0.1780(7) 0.0097(10) Uani 1 1 d .
Gd1 Gd 0.90358(2) 0.112410(14) 0.89560(3) 0.00468(14) Uani 1 1 d .
N1 N 1.1046(5) 0.0302(3) 0.7249(6) 0.0197(10) Uani 1 1 d .
O1 O 0.7431(3) 0.1710(2) 0.6506(4) 0.0091(7) Uani 1 1 d .
O2 O 0.7573(3) 0.3183(2) 0.5598(4) 0.0088(7) Uani 1 1 d .
O3 O 0.2348(3) 0.0191(2) 0.2057(4) 0.0123(7) Uani 1 1 d .
O4 O 0.1199(3) 0.1459(2) 0.0788(4) 0.0125(7) Uani 1 1 d .
O5 O 1.0356(4) 0.1016(2) 0.6620(5) 0.0101(7) Uani 1 1 d .
O6 O 1.0685(3) -0.0147(2) 0.8502(4) 0.0093(7) Uani 1 1 d .
O7 O 1.2275(5) -0.0021(4) 0.6573(7) 0.0423(12) Uani 1 1 d .
O8 O 0.9540(4) 0.2762(2) 0.8753(4) 0.0115(7) Uani 1 1 d .
H8A H 1.0210 0.2919 0.8311 0.017 Uiso 1 1 d R
H8B H 0.9084 0.3184 0.9143 0.017 Uiso 1 1 d R
S1 S 0.48174(12) 0.12117(8) 0.40555(16) 0.0089(3) Uani 1 1 d .

loop_
_atom_site_aniso_label
_atom_site_aniso_U_11
_atom_site_aniso_U_22
_atom_site_aniso_U_33
_atom_site_aniso_U_23
_atom_site_aniso_U_13
_atom_site_aniso_U_12
C1 0.007(2) 0.008(2) 0.008(2) -0.0010(18) 0.0049(17) 0.0012(18)
C2 0.007(2) 0.010(2) 0.010(2) -0.0009(18) 0.0015(17) -0.0019(18)
C3 0.008(2) 0.010(2) 0.015(2) 0.0018(18) -0.0013(18) -0.0014(18)
C4 0.011(2) 0.008(2) 0.019(2) 0.0031(19) -0.0010(19) 0.0022(18)
C5 0.004(2) 0.011(2) 0.011(2) 0.0005(18) -0.0003(17) 0.0006(18)
C6 0.006(2) 0.009(3) 0.013(2) 0.0023(17) 0.0006(19) -0.0014(16)
Gd1 0.00338(18) 0.00341(18) 0.00665(18) 0.00026(7) -0.00016(11) 0.00039(7)
N1 0.019(2) 0.021(2) 0.019(2) -0.0027(19) 0.0023(18) -0.0027(19)
O1 0.0075(16) 0.0068(15) 0.0106(16) 0.0015(13) -0.0030(12) -0.0003(13)
O2 0.0071(15) 0.0073(16) 0.0116(16) -0.0002(13) 0.0011(12) -0.0026(13)
O3 0.0102(16) 0.0060(17) 0.0172(17) 0.0014(13) -0.0043(14) -0.0008(13)
O4 0.0070(16) 0.0112(18) 0.0157(17) 0.0025(14) -0.0049(13) 0.0003(14)
O5 0.0106(17) 0.0066(16) 0.0137(18) 0.0046(12) 0.0037(14) 0.0027(13)
O6 0.0124(17) 0.0087(16) 0.0081(15) 0.0034(12) 0.0051(13) 0.0039(13)
O7 0.040(3) 0.043(3) 0.049(3) 0.000(2) 0.018(2) 0.005(2)
O8 0.0155(17) 0.0044(16) 0.0150(16) 0.0010(13) 0.0041(13) -0.0001(13)
S1 0.0065(6) 0.0056(6) 0.0126(6) 0.0010(4) -0.0020(5) -0.0003(4)

loop_
_atom_type_symbol
_atom_type_description
_atom_type_scat_dispersion_real
_atom_type_scat_dispersion_imag
_atom_type_scat_source
C C 0.0033 0.0016 'International Tables Vol C Tables 4.2.6.8 and 6.1.1.4'
H H 0.0000 0.0000 'International Tables Vol C Tables 4.2.6.8 and 6.1.1.4'
Gd Gd -0.1653 3.9035 'International Tables Vol C Tables 4.2.6.8 and 6.1.1.4'
N N 0.0061 0.0033 'International Tables Vol C Tables 4.2.6.8 and 6.1.1.4'
O O 0.0106 0.0060 'International Tables Vol C Tables 4.2.6.8 and 6.1.1.4'
S S 0.1246 0.1234 'International Tables Vol C Tables 4.2.6.8 and 6.1.1.4'

loop_
_geom_angle_atom_site_label_1
_geom_angle_atom_site_label_2
_geom_angle_atom_site_label_3
_geom_angle
_geom_angle_site_symmetry_1
_geom_angle_site_symmetry_3
O1 C1 O2 124.9(4) . .
O1 C1 C2 116.7(4) . .
O2 C1 C2 118.5(4) . .
C3 C2 C1 128.4(4) . .
C3 C2 S1 111.7(3) . .
C1 C2 S1 119.8(3) . .
C2 C3 C4 112.4(4) . .
C2 C3 H3 123.8 . .
C4 C3 H3 123.8 . .
C5 C4 C3 113.2(4) . .
C5 C4 H4 123.4 . .
C3 C4 H4 123.4 . .
C4 C5 C6 127.6(4) . .
C4 C5 S1 111.6(4) . .
C6 C5 S1 120.7(4) . .
O4 C6 O3 126.4(5) . .
O4 C6 C5 116.1(4) . .
O3 C6 C5 117.5(4) . .
O1 Gd1 O4 141.35(12) . 1_656
O1 Gd1 O2 83.87(11) . 4_566
O4 Gd1 O2 100.49(12) 1_656 4_566
O1 Gd1 O3 77.24(11) . 3_656
O4 Gd1 O3 138.65(12) 1_656 3_656
O2 Gd1 O3 97.55(12) 4_566 3_656
O1 Gd1 O6 144.26(11) . 3_757
O4 Gd1 O6 72.60(12) 1_656 3_757
O2 Gd1 O6 76.98(11) 4_566 3_757
O3 Gd1 O6 75.75(12) 3_656 3_757
O1 Gd1 O8 73.23(11) . .
O4 Gd1 O8 70.38(12) 1_656 .
O2 Gd1 O8 77.68(12) 4_566 .
O3 Gd1 O8 150.40(11) 3_656 .
O6 Gd1 O8 129.77(11) 3_757 .
O1 Gd1 O5 78.93(12) . .
O4 Gd1 O5 83.56(13) 1_656 .
O2 Gd1 O5 156.45(11) 4_566 .
O3 Gd1 O5 94.23(12) 3_656 .
O6 Gd1 O5 125.88(11) 3_757 .
O8 Gd1 O5 82.00(11) . .
O1 Gd1 O6 119.46(11) . .
O4 Gd1 O6 72.31(12) 1_656 .
O2 Gd1 O6 151.35(10) 4_566 .
O3 Gd1 O6 74.07(12) 3_656 .
O6 Gd1 O6 74.41(12) 3_757 .
O8 Gd1 O6 122.82(11) . .
O5 Gd1 O6 51.99(10) . .
O1 Gd1 N1 101.12(12) . .
O4 Gd1 N1 73.98(13) 1_656 .
O2 Gd1 N1 174.35(12) 4_566 .
O3 Gd1 N1 86.20(13) 3_656 .
O6 Gd1 N1 99.99(12) 3_757 .
O8 Gd1 N1 101.11(12) . .
O5 Gd1 N1 25.93(12) . .
O6 Gd1 N1 26.34(12) . .
O1 Gd1 Gd1 144.28(8) . 3_757
O4 Gd1 Gd1 67.76(9) 1_656 3_757
O2 Gd1 Gd1 115.51(8) 4_566 3_757
O3 Gd1 Gd1 70.89(9) 3_656 3_757
O6 Gd1 Gd1 38.54(8) 3_757 3_757
O8 Gd1 Gd1 137.71(8) . 3_757
O5 Gd1 Gd1 87.61(8) . 3_757
O6 Gd1 Gd1 35.87(7) . 3_757
N1 Gd1 Gd1 61.69(9) . 3_757
O5 N1 O6 118.5(4) . .
O5 N1 O7 121.8(4) . .
O6 N1 O7 119.7(4) . .
O5 N1 Gd1 58.2(2) . .
O6 N1 Gd1 61.2(2) . .
O7 N1 Gd1 169.9(3) . .
C1 O1 Gd1 147.8(3) . .
C1 O2 Gd1 136.3(3) . 4_565
C6 O3 Gd1 134.2(3) . 3_656
C6 O4 Gd1 140.7(3) . 1_454
N1 O5 Gd1 95.8(3) . .
N1 O6 Gd1 157.1(3) . 3_757
N1 O6 Gd1 92.5(3) . .
Gd1 O6 Gd1 105.59(12) 3_757 .
Gd1 O8 H8A 118.6 . .
Gd1 O8 H8B 122.3 . .
H8A O8 H8B 119.0 . .
C5 S1 C2 91.1(2) . .

loop_
_geom_bond_atom_site_label_1
_geom_bond_atom_site_label_2
_geom_bond_distance
_geom_bond_site_symmetry_2
C1 O1 1.253(6) .
C1 O2 1.269(6) .
C1 C2 1.480(6) .
C2 C3 1.370(7) .
C2 S1 1.720(5) .
C3 C4 1.396(7) .
C3 H3 0.9300 .
C4 C5 1.363(7) .
C4 H4 0.9300 .
C5 C6 1.485(7) .
C5 S1 1.719(5) .
C6 O4 1.253(6) .
C6 O3 1.263(6) .
Gd1 O1 2.334(3) .
Gd1 O4 2.337(3) 1_656
Gd1 O2 2.349(3) 4_566
Gd1 O3 2.357(3) 3_656
Gd1 O6 2.373(3) 3_757
Gd1 O8 2.409(3) .
Gd1 O5 2.459(4) .
Gd1 O6 2.523(3) .
Gd1 N1 2.877(5) .
Gd1 Gd1 3.9006(14) 3_757
N1 O5 1.264(6) .
N1 O6 1.277(6) .
N1 O7 1.503(6) .
O2 Gd1 2.349(3) 4_565
O3 Gd1 2.357(3) 3_656
O4 Gd1 2.337(3) 1_454
O6 Gd1 2.373(3) 3_757
O8 H8A 0.8433 .
O8 H8B 0.8494 .

loop_
_geom_torsion_atom_site_label_1
_geom_torsion_atom_site_label_2
_geom_torsion_atom_site_label_3
_geom_torsion_atom_site_label_4
_geom_torsion
_geom_torsion_site_symmetry_1
_geom_torsion_site_symmetry_4
O1 C1 C2 C3 167.6(5) . .
O2 C1 C2 C3 -12.8(7) . .
O1 C1 C2 S1 -10.8(6) . .
O2 C1 C2 S1 168.9(3) . .
C1 C2 C3 C4 -178.2(4) . .
S1 C2 C3 C4 0.2(5) . .
C2 C3 C4 C5 -0.8(6) . .
C3 C4 C5 C6 -176.4(5) . .
C3 C4 C5 S1 1.1(6) . .
C4 C5 C6 O4 -1.5(8) . .
S1 C5 C6 O4 -178.8(4) . .
C4 C5 C6 O3 177.7(5) . .
S1 C5 C6 O3 0.4(6) . .
O1 Gd1 N1 O5 31.6(3) . .
O4 Gd1 N1 O5 -108.9(3) 1_656 .
O2 Gd1 N1 O5 -120.4(12) 4_566 .
O3 Gd1 N1 O5 107.8(3) 3_656 .
O6 Gd1 N1 O5 -177.4(3) 3_757 .
O8 Gd1 N1 O5 -43.3(3) . .
O6 Gd1 N1 O5 168.7(4) . .
Gd1 Gd1 N1 O5 178.1(3) 3_757 .
O1 Gd1 N1 O6 -137.1(2) . .
O4 Gd1 N1 O6 82.4(3) 1_656 .
O2 Gd1 N1 O6 70.9(13) 4_566 .
O3 Gd1 N1 O6 -60.9(3) 3_656 .
O6 Gd1 N1 O6 13.9(3) 3_757 .
O8 Gd1 N1 O6 148.0(2) . .
O5 Gd1 N1 O6 -168.7(4) . .
Gd1 Gd1 N1 O6 9.4(2) 3_757 .
O1 Gd1 N1 O7 125.1(19) . .
O4 Gd1 N1 O7 -15.4(19) 1_656 .
O2 Gd1 N1 O7 -27(3) 4_566 .
O3 Gd1 N1 O7 -158.7(19) 3_656 .
O6 Gd1 N1 O7 -83.9(19) 3_757 .
O8 Gd1 N1 O7 50.3(19) . .
O5 Gd1 N1 O7 93.5(19) . .
O6 Gd1 N1 O7 -97.8(19) . .
Gd1 Gd1 N1 O7 -88.4(19) 3_757 .
O2 C1 O1 Gd1 18.3(8) . .
C2 C1 O1 Gd1 -162.1(4) . .
O4 Gd1 O1 C1 -24.6(6) 1_656 .
O2 Gd1 O1 C1 74.5(6) 4_566 .
O3 Gd1 O1 C1 173.7(6) 3_656 .
O6 Gd1 O1 C1 132.0(5) 3_757 .
O8 Gd1 O1 C1 -4.4(5) . .
O5 Gd1 O1 C1 -89.3(6) . .
O6 Gd1 O1 C1 -123.1(5) . .
N1 Gd1 O1 C1 -102.8(6) . .
Gd1 Gd1 O1 C1 -159.2(5) 3_757 .
O1 C1 O2 Gd1 92.7(5) . 4_565
C2 C1 O2 Gd1 -86.9(5) . 4_565
O4 C6 O3 Gd1 -0.6(8) . 3_656
C5 C6 O3 Gd1 -179.6(3) . 3_656
O3 C6 O4 Gd1 2.3(9) . 1_454
C5 C6 O4 Gd1 -178.6(3) . 1_454
O6 N1 O5 Gd1 11.3(4) . .
O7 N1 O5 Gd1 -168.2(4) . .
O1 Gd1 O5 N1 -148.4(3) . .
O4 Gd1 O5 N1 66.2(3) 1_656 .
O2 Gd1 O5 N1 167.7(3) 4_566 .
O3 Gd1 O5 N1 -72.3(3) 3_656 .
O6 Gd1 O5 N1 3.2(3) 3_757 .
O8 Gd1 O5 N1 137.2(3) . .
O6 Gd1 O5 N1 -6.3(2) . .
Gd1 Gd1 O5 N1 -1.7(3) 3_757 .
O5 N1 O6 Gd1 -153.5(6) . 3_757
O7 N1 O6 Gd1 25.9(10) . 3_757
Gd1 N1 O6 Gd1 -142.6(8) . 3_757
O5 N1 O6 Gd1 -10.9(4) . .
O7 N1 O6 Gd1 168.5(4) . .
O1 Gd1 O6 N1 50.1(3) . .
O4 Gd1 O6 N1 -89.5(3) 1_656 .
O2 Gd1 O6 N1 -168.8(3) 4_566 .
O3 Gd1 O6 N1 114.9(3) 3_656 .
O6 Gd1 O6 N1 -165.8(3) 3_757 .
O8 Gd1 O6 N1 -38.2(3) . .
O5 Gd1 O6 N1 6.2(2) . .
Gd1 Gd1 O6 N1 -165.8(3) 3_757 .
O1 Gd1 O6 Gd1 -144.11(12) . 3_757
O4 Gd1 O6 Gd1 76.30(14) 1_656 3_757
O2 Gd1 O6 Gd1 -3.0(3) 4_566 3_757
O3 Gd1 O6 Gd1 -79.27(13) 3_656 3_757
O6 Gd1 O6 Gd1 0.0 3_757 3_757
O8 Gd1 O6 Gd1 127.62(12) . 3_757
O5 Gd1 O6 Gd1 172.04(19) . 3_757
N1 Gd1 O6 Gd1 165.8(3) . 3_757
C4 C5 S1 C2 -0.8(4) . .
C6 C5 S1 C2 176.9(4) . .
C3 C2 S1 C5 0.4(4) . .
C1 C2 S1 C5 178.9(4) . .
